data_7716798
loop_
_publ_author_name
'Hacker, Ryan M.'
'Grimard, Daniela M.'
'Morgan, Katie A.'
'Saleh, Eaman'
'Wrublik, Morgan M.'
'Meiss, Cade J.'
'Kant, Caitlyn C.'
'Jones, Marjorie A.'
'Brennessel, William W.'
'Webb, Michael I.'

_publ_section_title
;
 Ru(II)-arene azole complexes as anti-amyloid-&#x3b2; agents.
;
_journal_issue 47
_journal_name_full 'Dalton transactions (Cambridge, England : 2003)'
_journal_page_first 18845
_journal_page_last 18855
_journal_paper_doi 10.1039/d4dt01740d
_journal_volume 53
_journal_year 2024
_chemical_formula_moiety 'C17 H20 Cl2 N2 O Ru'
_chemical_formula_sum 'C17 H20 Cl2 N2 O Ru'
_chemical_formula_weight 440.32
_space_group_crystal_system orthorhombic
_space_group_IT_number 61
_space_group_name_Hall '-P 2ac 2ab'
_space_group_name_H-M_alt 'P b c a'
_atom_sites_solution_hydrogens mixed
_atom_sites_solution_primary dual
_atom_sites_solution_secondary difmap
_audit_creation_date 2024-02-12
_audit_creation_method
;
Olex2 1.5-ac6-015
(compiled 2023.12.04 svn.r209d9fb2 for Rigaku Oxford Diffraction, GUI svn.r6873)
;
_audit_update_record
;
2024-05-18 deposited with the CCDC.	2024-07-29 downloaded from the CCDC.
;
_cell_angle_alpha 90
_cell_angle_beta 90
_cell_angle_gamma 90
_cell_formula_units_Z 8
_cell_length_a 7.65340(10)
_cell_length_b 18.62460(10)
_cell_length_c 24.3077(2)
_cell_measurement_reflns_used 21054
_cell_measurement_temperature 99.98(15)
_cell_measurement_theta_max 80.0500
_cell_measurement_theta_min 2.4360
_cell_volume 3464.86(6)
_computing_cell_refinement 'CrysAlisPro 1.171.43.104a (Rigaku OD, 2023)'
_computing_data_collection 'CrysAlisPro system (CCD 43.104a 64-bit (release 22-12-2023))'
_computing_data_reduction 'CrysAlisPro 1.171.43.104a (Rigaku OD, 2023)'
_computing_molecular_graphics 'Olex2 1.5-ac6-015 (Dolomanov et al., 2009)'
_computing_publication_material 'Olex2 1.5-ac6-015 (Dolomanov et al., 2009)'
_computing_structure_refinement 'SHELXL 2019/3 (Sheldrick, 2015b)'
_computing_structure_solution 'SHELXT 2018/2 (Sheldrick, 2015a)'
_diffrn_ambient_environment N~2~
_diffrn_ambient_temperature 99.98(15)
_diffrn_detector 'Hybrid Pixel Array Detector'
_diffrn_detector_area_resol_mean 10.0000
_diffrn_detector_type HyPix
_diffrn_measured_fraction_theta_full 1.000
_diffrn_measured_fraction_theta_max 0.983
_diffrn_measurement_details
;
List of Runs (angles in degrees, time in seconds):

  # Type    Start    End  Width  t~exp~   \w     \q     \k     \f   Frames
#--------------------------------------------------------------------------
  1  \w     42.00  83.00   0.50    0.60    --  113.25 -61.00-150.00   82
  2  \w     42.00  83.00   0.50    0.60    --  113.25 -61.00-120.00   82
  3  \w     42.00  83.00   0.50    0.60    --  113.25 -61.00 -30.00   82
  4  \w     42.00  83.00   0.50    0.60    --  113.25 -61.00   0.00   82
  5  \w    -27.00  30.00   0.50    0.15    --   47.28 -19.00 120.00  114
  6  \w     42.00  80.00   0.50    0.60    --  113.25 -59.00 119.00   76
  7  \w     97.00 178.00   0.50    0.60    --  113.25  61.00  70.00  162
  8  \w     97.00 178.00   0.50    0.60    --  113.25  61.00-180.00  162
  9  \w     97.00 178.00   0.50    0.60    --  113.25  61.00-180.00  162
 10  \w     41.00 178.00   0.50    0.60    --  113.25   0.00-120.00  274
 11  \w     31.00 119.00   0.50    0.15    --   47.28  61.00  70.00  176
 12  \w     25.00 119.00   0.50    0.15    --   47.28  77.00 150.00  188
 13  \w     42.00 106.00   0.50    0.60    --  113.25 -94.00  90.00  128
 14  \w     43.00 113.00   0.50    0.60    --  113.25-126.00  56.00  140
 15  \w     25.00 119.00   0.50    0.15    --   47.28  77.00-120.00  188
 16  \w    -10.00  28.00   0.50    0.15    --  -47.28  19.00  60.00   76
 17  \w    -63.00 -19.00   0.50    0.60    --  -91.75  61.00  70.00   88
 18  \w    -60.00 -19.00   0.50    0.60    --  -91.75  59.00-100.00   82
 19  \w    -10.00  28.00   0.50    0.15    --  -47.28  19.00-150.00   76
 20  \w    -10.00  28.00   0.50    0.15    --  -47.28  19.00 -90.00   76
 21  \w   -119.00 -31.00   0.50    0.15    --  -47.28 -61.00 -67.00  176
 22  \w   -119.00 -60.00   0.50    0.15    --  -47.28-144.00-111.00  118
;
_diffrn_measurement_device 'four-circle diffractometer'
_diffrn_measurement_device_type 'XtaLAB Synergy, Dualflex, HyPix'
_diffrn_measurement_method '\w scans'
_diffrn_orient_matrix_type 'CrysAlisPro convention (1999,Acta A55,543-557)'
_diffrn_orient_matrix_UB_11 -0.1447839000
_diffrn_orient_matrix_UB_12 -0.0569467000
_diffrn_orient_matrix_UB_13 0.0059334000
_diffrn_orient_matrix_UB_21 -0.0045240000
_diffrn_orient_matrix_UB_22 -0.0092145000
_diffrn_orient_matrix_UB_23 -0.0629677000
_diffrn_orient_matrix_UB_31 0.1397832000
_diffrn_orient_matrix_UB_32 -0.0592715000
_diffrn_orient_matrix_UB_33 0.0041020000
_diffrn_radiation_monochromator mirror
_diffrn_radiation_probe x-ray
_diffrn_radiation_type 'Cu K\a'
_diffrn_radiation_wavelength 1.54184
_diffrn_reflns_av_R_equivalents 0.0363
_diffrn_reflns_av_unetI/netI 0.0190
_diffrn_reflns_Laue_measured_fraction_full 1.000
_diffrn_reflns_Laue_measured_fraction_max 0.983
_diffrn_reflns_limit_h_max 9
_diffrn_reflns_limit_h_min -9
_diffrn_reflns_limit_k_max 19
_diffrn_reflns_limit_k_min -23
_diffrn_reflns_limit_l_max 31
_diffrn_reflns_limit_l_min -28
_diffrn_reflns_number 30957
_diffrn_reflns_point_group_measured_fraction_full 1.000
_diffrn_reflns_point_group_measured_fraction_max 0.983
_diffrn_reflns_theta_full 74.504
_diffrn_reflns_theta_max 80.145
_diffrn_reflns_theta_min 3.637
_diffrn_source 'micro-focus sealed X-ray tube'
_diffrn_source_type 'PhotonJet (Cu) X-ray Source'
_exptl_absorpt_coefficient_mu 10.199
_exptl_absorpt_correction_T_max 1.00000
_exptl_absorpt_correction_T_min 0.76953
_exptl_absorpt_correction_type multi-scan
_exptl_absorpt_process_details
;
CrysAlisPro 1.171.43.104a (Rigaku Oxford Diffraction, 2023)
Empirical absorption correction using spherical harmonics,
implemented in SCALE3 ABSPACK scaling algorithm.
;
_exptl_crystal_colour orange
_exptl_crystal_colour_primary orange
_exptl_crystal_density_diffrn 1.688
_exptl_crystal_description block
_exptl_crystal_F_000 1776
_exptl_crystal_size_max 0.099
_exptl_crystal_size_mid 0.068
_exptl_crystal_size_min 0.051
_refine_diff_density_max 0.338
_refine_diff_density_min -0.734
_refine_diff_density_rms 0.081
_refine_ls_extinction_method none
_refine_ls_goodness_of_fit_ref 1.072
_refine_ls_hydrogen_treatment mixed
_refine_ls_matrix_type full
_refine_ls_number_parameters 219
_refine_ls_number_reflns 3724
_refine_ls_number_restraints 0
_refine_ls_restrained_S_all 1.072
_refine_ls_R_factor_all 0.0236
_refine_ls_R_factor_gt 0.0225
_refine_ls_shift/su_max 0.002
_refine_ls_shift/su_mean 0.000
_refine_ls_structure_factor_coef Fsqd
_refine_ls_weighting_details 'w=1/[\s^2^(Fo^2^)+(0.0276P)^2^+4.0204P] where P=(Fo^2^+2Fc^2^)/3'
_refine_ls_weighting_scheme calc
_refine_ls_wR_factor_gt 0.0576
_refine_ls_wR_factor_ref 0.0582
_reflns_Friedel_coverage 0.000
_reflns_number_gt 3545
_reflns_number_total 3724
_reflns_threshold_expression 'I > 2\s(I)'
_cod_data_source_file d4dt01740d2.cif
_cod_data_source_block genmw08
_cod_depositor_comments 'Adding full bibliography for 7716796--7716798.cif.'
_cod_database_code 7716798
_shelx_shelxl_version_number 2019/3
_shelx_space_group_comment
;
The symmetry employed for this shelxl refinement is uniquely defined
by the following loop, which should always be used as a source of
symmetry information in preference to the above space-group names.
They are only intended as comments.
;
_shelx_estimated_absorpt_t_max 0.624
_shelx_estimated_absorpt_t_min 0.432
_olex2_refinement_description
;
1. Fixed Uiso
 At 1.2 times of:
  All C(H) groups
 At 1.5 times of:
  All C(H,H,H) groups
2.a Ternary CH refined with riding coordinates:
 C7(H7)
2.b Aromatic/amide H refined with riding coordinates:
 C2(H2), C3(H3), C5(H5), C6(H6), C13(H13), C14(H14), C15(H15), C16(H16)
2.c Idealised Me refined as rotating group:
 C8(H8A,H8B,H8C), C9(H9A,H9B,H9C), C10(H10A,H10B,H10C)
;
_olex2_submission_original_sample_id genmw08
_olex2_submission_special_instructions 'No special instructions were received'
_oxdiff_exptl_absorpt_empirical_details
;
Empirical correction (ABSPACK) includes:
- Absorption correction using spherical harmonics
- Frame scaling
;
_oxdiff_exptl_absorpt_empirical_full_max 1.283
_oxdiff_exptl_absorpt_empirical_full_min 0.852

loop_
_space_group_symop_operation_xyz
'x, y, z'
'-x+1/2, -y, z+1/2'
'-x, y+1/2, -z+1/2'
'x+1/2, -y+1/2, -z'
'-x, -y, -z'
'x-1/2, y, -z-1/2'
'x, -y-1/2, z-1/2'
'-x-1/2, y-1/2, z'

loop_
_atom_site_label
_atom_site_type_symbol
_atom_site_fract_x
_atom_site_fract_y
_atom_site_fract_z
_atom_site_U_iso_or_equiv
_atom_site_adp_type
_atom_site_occupancy
_atom_site_site_symmetry_order
_atom_site_calc_flag
_atom_site_refinement_flags_posn
_atom_site_refinement_flags_adp
_atom_site_refinement_flags_occupancy
_atom_site_disorder_assembly
_atom_site_disorder_group
Ru1 Ru 0.37179(2) 0.73758(2) 0.62448(2) 0.01011(6) Uani 1 1 d . . . . .
Cl1 Cl 0.47933(6) 0.82614(2) 0.68855(2) 0.01646(10) Uani 1 1 d . . . . .
Cl2 Cl 0.67454(6) 0.71926(2) 0.60002(2) 0.01555(10) Uani 1 1 d . . . . .
O1 O 0.39247(18) 0.60402(7) 0.76950(6) 0.0162(3) Uani 1 1 d . . . . .
N1 N 0.4095(2) 0.65899(8) 0.68725(6) 0.0121(3) Uani 1 1 d . . . . .
N2 N 0.2714(2) 0.71591(10) 0.76329(7) 0.0181(3) Uani 1 1 d . . . . .
C1 C 0.2495(3) 0.82012(10) 0.57300(8) 0.0143(4) Uani 1 1 d . . . . .
C2 C 0.3136(3) 0.76417(10) 0.53942(8) 0.0143(4) Uani 1 1 d . . . . .
H2 H 0.389537 0.775193 0.509695 0.017 Uiso 1 1 calc R U . . .
C3 C 0.2657(3) 0.69111(10) 0.54952(8) 0.0152(4) Uani 1 1 d . . . . .
H3 H 0.309939 0.654288 0.526339 0.018 Uiso 1 1 calc R U . . .
C4 C 0.1532(3) 0.67298(11) 0.59363(8) 0.0161(4) Uani 1 1 d . . . . .
C5 C 0.0884(3) 0.72948(11) 0.62761(8) 0.0163(4) Uani 1 1 d . . . . .
H5 H 0.012154 0.718567 0.657302 0.020 Uiso 1 1 calc R U . . .
C6 C 0.1363(2) 0.80122(12) 0.61754(8) 0.0159(4) Uani 1 1 d . . . . .
H6 H 0.092535 0.837976 0.640870 0.019 Uiso 1 1 calc R U . . .
C7 C 0.3006(3) 0.89794(10) 0.56451(8) 0.0172(4) Uani 1 1 d . . . . .
H7 H 0.284207 0.923730 0.600219 0.021 Uiso 1 1 calc R U . . .
C8 C 0.4907(3) 0.90689(11) 0.54707(9) 0.0231(4) Uani 1 1 d . . . . .
H8A H 0.566470 0.880804 0.572704 0.035 Uiso 1 1 calc R U . . .
H8B H 0.521539 0.957962 0.547419 0.035 Uiso 1 1 calc R U . . .
H8C H 0.506387 0.887663 0.509863 0.035 Uiso 1 1 calc R U . . .
C9 C 0.1752(3) 0.93099(12) 0.52232(9) 0.0256(5) Uani 1 1 d . . . . .
H9A H 0.188907 0.906479 0.486910 0.038 Uiso 1 1 calc R U . . .
H9B H 0.201899 0.982121 0.517873 0.038 Uiso 1 1 calc R U . . .
H9C H 0.054630 0.925485 0.535232 0.038 Uiso 1 1 calc R U . . .
C10 C 0.1063(3) 0.59647(11) 0.60633(9) 0.0216(4) Uani 1 1 d . . . . .
H10A H 0.184977 0.564182 0.586342 0.032 Uiso 1 1 calc R U . . .
H10B H -0.014542 0.587293 0.594980 0.032 Uiso 1 1 calc R U . . .
H10C H 0.117779 0.588002 0.645955 0.032 Uiso 1 1 calc R U . . .
C11 C 0.3572(2) 0.66290(10) 0.73867(8) 0.0138(4) Uani 1 1 d . . . . .
C12 C 0.4859(3) 0.59034(10) 0.68239(8) 0.0138(4) Uani 1 1 d . . . . .
C13 C 0.5603(3) 0.55391(11) 0.63832(8) 0.0176(4) Uani 1 1 d . . . . .
H13 H 0.567098 0.574840 0.602746 0.021 Uiso 1 1 calc R U . . .
C14 C 0.6245(3) 0.48518(11) 0.64882(10) 0.0222(4) Uani 1 1 d . . . . .
H14 H 0.677525 0.459098 0.619666 0.027 Uiso 1 1 calc R U . . .
C15 C 0.6135(3) 0.45339(11) 0.70077(10) 0.0232(5) Uani 1 1 d . . . . .
H15 H 0.659695 0.406574 0.706168 0.028 Uiso 1 1 calc R U . . .
C16 C 0.5363(3) 0.48899(11) 0.74462(9) 0.0210(4) Uani 1 1 d . . . . .
H16 H 0.526397 0.467945 0.780084 0.025 Uiso 1 1 calc R U . . .
C17 C 0.4749(3) 0.55697(10) 0.73324(8) 0.0159(4) Uani 1 1 d . . . . .
H2A H 0.276(3) 0.7551(14) 0.7476(12) 0.020(6) Uiso 1 1 d . . . . .
H2B H 0.244(4) 0.7105(15) 0.7977(13) 0.033(8) Uiso 1 1 d . . . . .

loop_
_atom_site_aniso_label
_atom_site_aniso_U_11
_atom_site_aniso_U_22
_atom_site_aniso_U_33
_atom_site_aniso_U_23
_atom_site_aniso_U_13
_atom_site_aniso_U_12
Ru1 0.00989(9) 0.01113(9) 0.00931(9) -0.00016(4) -0.00060(5) 0.00007(4)
Cl1 0.0203(2) 0.01287(19) 0.0162(2) -0.00264(15) -0.00363(17) -0.00067(16)
Cl2 0.0111(2) 0.0208(2) 0.0147(2) 0.00106(16) 0.00107(16) 0.00072(17)
O1 0.0169(7) 0.0171(7) 0.0145(6) 0.0032(5) 0.0019(5) 0.0010(5)
N1 0.0130(7) 0.0124(7) 0.0108(7) 0.0015(6) 0.0003(6) -0.0004(6)
N2 0.0201(9) 0.0192(9) 0.0151(8) 0.0014(7) 0.0030(7) 0.0031(7)
C1 0.0143(9) 0.0152(9) 0.0135(8) 0.0026(7) -0.0039(7) 0.0023(7)
C2 0.0130(9) 0.0203(10) 0.0097(8) 0.0015(7) -0.0037(7) 0.0003(7)
C3 0.0165(9) 0.0186(9) 0.0106(8) -0.0034(7) -0.0059(7) -0.0006(7)
C4 0.0115(9) 0.0211(10) 0.0158(9) -0.0007(8) -0.0053(7) -0.0040(7)
C5 0.0091(9) 0.0245(10) 0.0155(10) 0.0019(7) -0.0009(7) -0.0008(8)
C6 0.0098(9) 0.0209(10) 0.0171(9) -0.0001(8) -0.0022(7) 0.0061(7)
C7 0.0215(10) 0.0164(9) 0.0138(9) 0.0003(7) -0.0024(8) 0.0033(8)
C8 0.0256(11) 0.0166(9) 0.0271(11) 0.0054(8) 0.0032(9) -0.0004(8)
C9 0.0319(12) 0.0210(10) 0.0238(11) 0.0042(8) -0.0093(10) 0.0067(9)
C10 0.0225(11) 0.0206(10) 0.0217(11) 0.0002(8) -0.0025(9) -0.0069(8)
C11 0.0116(9) 0.0166(9) 0.0133(9) 0.0012(7) -0.0021(7) -0.0022(7)
C12 0.0117(9) 0.0139(8) 0.0159(9) 0.0005(7) -0.0016(7) -0.0008(7)
C13 0.0190(10) 0.0172(9) 0.0164(9) -0.0017(7) 0.0007(8) -0.0009(8)
C14 0.0217(11) 0.0170(10) 0.0280(11) -0.0052(8) 0.0021(9) 0.0023(8)
C15 0.0201(11) 0.0142(9) 0.0354(12) 0.0019(9) -0.0039(9) 0.0014(8)
C16 0.0191(10) 0.0178(9) 0.0259(10) 0.0062(8) -0.0024(8) -0.0015(8)
C17 0.0132(9) 0.0168(9) 0.0178(9) 0.0010(7) -0.0004(7) -0.0012(7)

loop_
_atom_type_symbol
_atom_type_description
_atom_type_scat_dispersion_real
_atom_type_scat_dispersion_imag
_atom_type_scat_source
C C 0.0181 0.0091 'International Tables Vol C Tables 4.2.6.8 and 6.1.1.4'
H H 0.0000 0.0000 'International Tables Vol C Tables 4.2.6.8 and 6.1.1.4'
N N 0.0311 0.0180 'International Tables Vol C Tables 4.2.6.8 and 6.1.1.4'
O O 0.0492 0.0322 'International Tables Vol C Tables 4.2.6.8 and 6.1.1.4'
Cl Cl 0.3639 0.7018 'International Tables Vol C Tables 4.2.6.8 and 6.1.1.4'
Ru Ru 0.0552 3.2960 'International Tables Vol C Tables 4.2.6.8 and 6.1.1.4'

loop_
_exptl_crystal_face_index_h
_exptl_crystal_face_index_k
_exptl_crystal_face_index_l
_exptl_crystal_face_perp_dist
0 12 -4 0.0258
-5 3 2 0.0344
0 -12 5 0.0310
0 -6 -14 0.0254
0 6 14 0.0254
3 -6 9 0.0409
-3 2 -13 0.0278
2 -1 -15 0.0243
0 4 -15 0.0248
5 -1 6 0.0412

loop_
_geom_angle_atom_site_label_1
_geom_angle_atom_site_label_2
_geom_angle_atom_site_label_3
_geom_angle
_geom_angle_site_symmetry_1
_geom_angle_site_symmetry_3
_geom_angle_publ_flag
Cl1 Ru1 Cl2 85.886(17) . . ?
N1 Ru1 Cl1 87.78(4) . . ?
N1 Ru1 Cl2 87.11(5) . . ?
N1 Ru1 C1 161.25(7) . . ?
N1 Ru1 C2 149.84(7) . . ?
N1 Ru1 C3 112.12(7) . . ?
N1 Ru1 C4 88.35(7) . . ?
N1 Ru1 C5 93.56(7) . . ?
N1 Ru1 C6 122.96(7) . . ?
C1 Ru1 Cl1 91.99(5) . . ?
C1 Ru1 Cl2 111.59(5) . . ?
C1 Ru1 C4 82.17(7) . . ?
C2 Ru1 Cl1 121.90(5) . . ?
C2 Ru1 Cl2 89.70(6) . . ?
C2 Ru1 C1 37.74(7) . . ?
C2 Ru1 C3 38.42(7) . . ?
C2 Ru1 C4 69.09(8) . . ?
C2 Ru1 C5 81.06(8) . . ?
C3 Ru1 Cl1 160.09(5) . . ?
C3 Ru1 Cl2 95.49(6) . . ?
C3 Ru1 C1 68.98(7) . . ?
C3 Ru1 C4 37.83(7) . . ?
C3 Ru1 C5 68.25(7) . . ?
C4 Ru1 Cl1 148.86(6) . . ?
C4 Ru1 Cl2 124.74(6) . . ?
C5 Ru1 Cl1 111.40(6) . . ?
C5 Ru1 Cl2 162.71(6) . . ?
C5 Ru1 C1 69.08(8) . . ?
C5 Ru1 C4 38.13(8) . . ?
C6 Ru1 Cl1 87.70(6) . . ?
C6 Ru1 Cl2 148.97(6) . . ?
C6 Ru1 C1 38.34(8) . . ?
C6 Ru1 C2 68.29(8) . . ?
C6 Ru1 C3 80.89(8) . . ?
C6 Ru1 C4 68.81(8) . . ?
C6 Ru1 C5 37.84(8) . . ?
C11 O1 C17 104.44(15) . . ?
C11 N1 Ru1 126.92(13) . . ?
C11 N1 C12 104.84(16) . . ?
C12 N1 Ru1 128.15(12) . . ?
C11 N2 H2A 115.4(19) . . ?
C11 N2 H2B 118(2) . . ?
H2A N2 H2B 124(3) . . ?
C2 C1 Ru1 70.37(11) . . ?
C2 C1 C6 117.79(18) . . ?
C2 C1 C7 122.53(18) . . ?
C6 C1 Ru1 69.75(11) . . ?
C6 C1 C7 119.65(18) . . ?
C7 C1 Ru1 129.66(14) . . ?
Ru1 C2 H2 130.4 . . ?
C1 C2 Ru1 71.89(11) . . ?
C1 C2 H2 119.5 . . ?
C1 C2 C3 120.94(18) . . ?
C3 C2 Ru1 70.88(10) . . ?
C3 C2 H2 119.5 . . ?
Ru1 C3 H3 130.6 . . ?
C2 C3 Ru1 70.70(10) . . ?
C2 C3 H3 119.6 . . ?
C4 C3 Ru1 71.79(11) . . ?
C4 C3 C2 120.83(18) . . ?
C4 C3 H3 119.6 . . ?
C3 C4 Ru1 70.38(11) . . ?
C3 C4 C5 118.29(18) . . ?
C3 C4 C10 121.83(19) . . ?
C5 C4 Ru1 70.28(12) . . ?
C5 C4 C10 119.84(19) . . ?
C10 C4 Ru1 129.26(14) . . ?
Ru1 C5 H5 130.8 . . ?
C4 C5 Ru1 71.59(12) . . ?
C4 C5 H5 119.7 . . ?
C6 C5 Ru1 70.61(12) . . ?
C6 C5 C4 120.59(19) . . ?
C6 C5 H5 119.7 . . ?
Ru1 C6 H6 130.0 . . ?
C1 C6 Ru1 71.91(11) . . ?
C1 C6 H6 119.2 . . ?
C5 C6 Ru1 71.55(12) . . ?
C5 C6 C1 121.55(19) . . ?
C5 C6 H6 119.2 . . ?
C1 C7 H7 108.0 . . ?
C1 C7 C8 112.89(17) . . ?
C1 C7 C9 108.26(17) . . ?
C8 C7 H7 108.0 . . ?
C8 C7 C9 111.56(18) . . ?
C9 C7 H7 108.0 . . ?
C7 C8 H8A 109.5 . . ?
C7 C8 H8B 109.5 . . ?
C7 C8 H8C 109.5 . . ?
H8A C8 H8B 109.5 . . ?
H8A C8 H8C 109.5 . . ?
H8B C8 H8C 109.5 . . ?
C7 C9 H9A 109.5 . . ?
C7 C9 H9B 109.5 . . ?
C7 C9 H9C 109.5 . . ?
H9A C9 H9B 109.5 . . ?
H9A C9 H9C 109.5 . . ?
H9B C9 H9C 109.5 . . ?
C4 C10 H10A 109.5 . . ?
C4 C10 H10B 109.5 . . ?
C4 C10 H10C 109.5 . . ?
H10A C10 H10B 109.5 . . ?
H10A C10 H10C 109.5 . . ?
H10B C10 H10C 109.5 . . ?
N1 C11 O1 114.84(17) . . ?
N1 C11 N2 128.33(19) . . ?
N2 C11 O1 116.80(17) . . ?
C13 C12 N1 132.58(18) . . ?
C17 C12 N1 107.85(17) . . ?
C17 C12 C13 119.55(18) . . ?
C12 C13 H13 121.6 . . ?
C12 C13 C14 116.84(19) . . ?
C14 C13 H13 121.6 . . ?
C13 C14 H14 118.9 . . ?
C13 C14 C15 122.2(2) . . ?
C15 C14 H14 118.9 . . ?
C14 C15 H15 119.4 . . ?
C16 C15 C14 121.2(2) . . ?
C16 C15 H15 119.4 . . ?
C15 C16 H16 122.3 . . ?
C17 C16 C15 115.5(2) . . ?
C17 C16 H16 122.3 . . ?
C12 C17 O1 108.02(16) . . ?
C16 C17 O1 127.21(18) . . ?
C16 C17 C12 124.76(19) . . ?

loop_
_geom_bond_atom_site_label_1
_geom_bond_atom_site_label_2
_geom_bond_distance
_geom_bond_site_symmetry_2
_geom_bond_publ_flag
Ru1 Cl1 2.4131(4) . ?
Ru1 Cl2 2.4163(5) . ?
Ru1 N1 2.1341(15) . ?
Ru1 C1 2.1919(18) . ?
Ru1 C2 2.1722(19) . ?
Ru1 C3 2.1745(18) . ?
Ru1 C4 2.1929(19) . ?
Ru1 C5 2.176(2) . ?
Ru1 C6 2.1635(19) . ?
O1 C11 1.355(2) . ?
O1 C17 1.394(2) . ?
N1 C11 1.314(2) . ?
N1 C12 1.411(2) . ?
N2 C11 1.328(3) . ?
N2 H2A 0.83(3) . ?
N2 H2B 0.87(3) . ?
C1 C2 1.411(3) . ?
C1 C6 1.430(3) . ?
C1 C7 1.515(3) . ?
C2 H2 0.9500 . ?
C2 C3 1.430(3) . ?
C3 H3 0.9500 . ?
C3 C4 1.416(3) . ?
C4 C5 1.427(3) . ?
C4 C10 1.502(3) . ?
C5 H5 0.9500 . ?
C5 C6 1.407(3) . ?
C6 H6 0.9500 . ?
C7 H7 1.0000 . ?
C7 C8 1.525(3) . ?
C7 C9 1.534(3) . ?
C8 H8A 0.9800 . ?
C8 H8B 0.9800 . ?
C8 H8C 0.9800 . ?
C9 H9A 0.9800 . ?
C9 H9B 0.9800 . ?
C9 H9C 0.9800 . ?
C10 H10A 0.9800 . ?
C10 H10B 0.9800 . ?
C10 H10C 0.9800 . ?
C12 C13 1.390(3) . ?
C12 C17 1.386(3) . ?
C13 H13 0.9500 . ?
C13 C14 1.395(3) . ?
C14 H14 0.9500 . ?
C14 C15 1.397(3) . ?
C15 H15 0.9500 . ?
C15 C16 1.387(3) . ?
C16 H16 0.9500 . ?
C16 C17 1.379(3) . ?

loop_
_geom_hbond_atom_site_label_D
_geom_hbond_atom_site_label_H
_geom_hbond_atom_site_label_A
_geom_hbond_distance_DH
_geom_hbond_distance_HA
_geom_hbond_distance_DA
_geom_hbond_angle_DHA
_geom_hbond_site_symmetry_A
_geom_hbond_publ_flag
N2 H2A Cl1 0.83(3) 2.50(3) 3.1699(19) 140(2) . yes
N2 H2B Cl2 0.87(3) 2.55(3) 3.4048(18) 169(3) 6_557 yes

loop_
_geom_torsion_atom_site_label_1
_geom_torsion_atom_site_label_2
_geom_torsion_atom_site_label_3
_geom_torsion_atom_site_label_4
_geom_torsion
_geom_torsion_site_symmetry_1
_geom_torsion_site_symmetry_2
_geom_torsion_site_symmetry_3
_geom_torsion_site_symmetry_4
_geom_torsion_publ_flag
Ru1 N1 C11 O1 177.57(12) . . . . ?
Ru1 N1 C11 N2 -0.6(3) . . . . ?
Ru1 N1 C12 C13 1.4(3) . . . . ?
Ru1 N1 C12 C17 -177.23(13) . . . . ?
Ru1 C1 C2 C3 53.28(16) . . . . ?
Ru1 C1 C6 C5 -53.75(17) . . . . ?
Ru1 C1 C7 C8 53.7(2) . . . . ?
Ru1 C1 C7 C9 177.68(15) . . . . ?
Ru1 C2 C3 C4 53.51(16) . . . . ?
Ru1 C3 C4 C5 53.23(16) . . . . ?
Ru1 C3 C4 C10 -124.72(19) . . . . ?
Ru1 C4 C5 C6 52.90(17) . . . . ?
Ru1 C5 C6 C1 53.91(17) . . . . ?
N1 C12 C13 C14 179.9(2) . . . . ?
N1 C12 C17 O1 0.1(2) . . . . ?
N1 C12 C17 C16 -179.89(19) . . . . ?
C1 C2 C3 Ru1 -53.74(17) . . . . ?
C1 C2 C3 C4 -0.2(3) . . . . ?
C2 C1 C6 Ru1 53.19(16) . . . . ?
C2 C1 C6 C5 -0.6(3) . . . . ?
C2 C1 C7 C8 -37.0(3) . . . . ?
C2 C1 C7 C9 87.0(2) . . . . ?
C2 C3 C4 Ru1 -53.02(16) . . . . ?
C2 C3 C4 C5 0.2(3) . . . . ?
C2 C3 C4 C10 -177.73(18) . . . . ?
C3 C4 C5 Ru1 -53.28(16) . . . . ?
C3 C4 C5 C6 -0.4(3) . . . . ?
C4 C5 C6 Ru1 -53.34(18) . . . . ?
C4 C5 C6 C1 0.6(3) . . . . ?
C6 C1 C2 Ru1 -52.89(15) . . . . ?
C6 C1 C2 C3 0.4(3) . . . . ?
C6 C1 C7 C8 141.07(19) . . . . ?
C6 C1 C7 C9 -94.9(2) . . . . ?
C7 C1 C2 Ru1 125.19(18) . . . . ?
C7 C1 C2 C3 178.47(18) . . . . ?
C7 C1 C6 Ru1 -124.95(17) . . . . ?
C7 C1 C6 C5 -178.70(18) . . . . ?
C10 C4 C5 Ru1 124.71(18) . . . . ?
C10 C4 C5 C6 177.61(19) . . . . ?
C11 O1 C17 C12 0.4(2) . . . . ?
C11 O1 C17 C16 -179.7(2) . . . . ?
C11 N1 C12 C13 178.1(2) . . . . ?
C11 N1 C12 C17 -0.5(2) . . . . ?
C12 N1 C11 O1 0.8(2) . . . . ?
C12 N1 C11 N2 -177.3(2) . . . . ?
C12 C13 C14 C15 0.8(3) . . . . ?
C13 C12 C17 O1 -178.74(17) . . . . ?
C13 C12 C17 C16 1.3(3) . . . . ?
C13 C14 C15 C16 0.4(3) . . . . ?
C14 C15 C16 C17 -0.8(3) . . . . ?
C15 C16 C17 O1 179.98(19) . . . . ?
C15 C16 C17 C12 0.0(3) . . . . ?
C17 O1 C11 N1 -0.8(2) . . . . ?
C17 O1 C11 N2 177.60(17) . . . . ?
C17 C12 C13 C14 -1.6(3) . . . . ?

loop_
_exptl_oxdiff_crystal_face_indexfrac_h
_exptl_oxdiff_crystal_face_indexfrac_k
_exptl_oxdiff_crystal_face_indexfrac_l
_exptl_oxdiff_crystal_face_x
_exptl_oxdiff_crystal_face_y
_exptl_oxdiff_crystal_face_z
-0.0469 11.6314 -4.3016 -0.6811 0.1639 -0.7136
-4.7637 3.1184 1.8640 0.5232 -0.1246 -0.8431
-0.3584 -11.5483 4.5280 0.7364 -0.1771 0.6530
0.3295 -6.0800 -13.5988 0.2178 0.9108 0.3506
-0.3295 6.0800 13.5988 -0.2178 -0.9108 -0.3506
3.4320 -5.6480 8.7066 -0.1236 -0.5117 0.8502
-2.6335 1.8485 -13.1594 0.1979 0.8235 -0.5317
1.6889 -0.9800 -14.7828 -0.2764 0.9322 0.2335
-0.1135 3.5055 -15.0952 -0.2728 0.9187 -0.2856
4.5696 -0.8356 6.0930 -0.5779 -0.3966 0.7133
